data_7015964
loop_
_publ_author_name
'Xi, Pinxian'
'Huang, Liang'
'Xie, Guoqiang'
'Chen, Fengjuan'
'Xu, Zhihong'
'Bai, Decheng'
'Zeng, Zhengzhi'

_publ_section_title
;
 A turn-on chemosensor for Hg(2+) in aqueous media and its application
 in "MCT" imaging in living cells.
;
_journal_issue 24
_journal_name_full 'Dalton transactions (Cambridge, England : 2003)'
_journal_page_first 6382
_journal_page_last 6384
_journal_paper_doi 10.1039/c1dt10573f
_journal_volume 40
_journal_year 2011
_chemical_formula_sum 'C34 H35 N5 O2'
_chemical_formula_weight 545.67
_chemical_name_systematic
;
?
;
_space_group_IT_number 14
_symmetry_cell_setting monoclinic
_symmetry_space_group_name_Hall '-P 2yn'
_symmetry_space_group_name_H-M 'P 1 21/n 1'
_atom_sites_solution_hydrogens geom
_atom_sites_solution_primary direct
_atom_sites_solution_secondary difmap
_audit_creation_method SHELXL-97
_cell_angle_alpha 90.00
_cell_angle_beta 95.819(2)
_cell_angle_gamma 90.00
_cell_formula_units_Z 4
_cell_length_a 11.9605(13)
_cell_length_b 16.5826(19)
_cell_length_c 14.5928(16)
_cell_measurement_reflns_used 3716
_cell_measurement_temperature 296(2)
_cell_measurement_theta_max 26.89
_cell_measurement_theta_min 2.46
_cell_volume 2879.4(6)
_computing_cell_refinement 'Bruker SMART'
_computing_data_collection 'Bruker SMART'
_computing_data_reduction 'Bruker SAINT'
_computing_molecular_graphics 'Bruker SHELXTL'
_computing_publication_material 'Bruker SHELXTL'
_computing_structure_refinement 'SHELXL-97 (Sheldrick, 1997)'
_computing_structure_solution 'SHELXS-97 (Sheldrick, 1990)'
_diffrn_ambient_temperature 296(2)
_diffrn_measured_fraction_theta_full 0.999
_diffrn_measured_fraction_theta_max 0.999
_diffrn_measurement_device_type 'CCD area detector'
_diffrn_measurement_method 'phi and omega scans'
_diffrn_radiation_monochromator graphite
_diffrn_radiation_source 'fine-focus sealed tube'
_diffrn_radiation_type MoK\a
_diffrn_radiation_wavelength 0.71073
_diffrn_reflns_av_R_equivalents 0.0302
_diffrn_reflns_av_sigmaI/netI 0.0331
_diffrn_reflns_limit_h_max 14
_diffrn_reflns_limit_h_min -7
_diffrn_reflns_limit_k_max 20
_diffrn_reflns_limit_k_min -18
_diffrn_reflns_limit_l_max 17
_diffrn_reflns_limit_l_min -17
_diffrn_reflns_number 14915
_diffrn_reflns_theta_full 25.50
_diffrn_reflns_theta_max 25.50
_diffrn_reflns_theta_min 1.86
_exptl_absorpt_coefficient_mu 0.080
_exptl_absorpt_correction_T_max 0.9831
_exptl_absorpt_correction_T_min 0.9792
_exptl_absorpt_correction_type multi-scan
_exptl_absorpt_process_details sadabs
_exptl_crystal_colour yellow
_exptl_crystal_density_diffrn 1.259
_exptl_crystal_density_method 'not measured'
_exptl_crystal_description block
_exptl_crystal_F_000 1160
_exptl_crystal_size_max 0.26
_exptl_crystal_size_mid 0.25
_exptl_crystal_size_min 0.21
_refine_diff_density_max 0.359
_refine_diff_density_min -0.216
_refine_diff_density_rms 0.040
_refine_ls_extinction_method none
_refine_ls_goodness_of_fit_ref 0.720
_refine_ls_hydrogen_treatment mixed
_refine_ls_matrix_type full
_refine_ls_number_parameters 382
_refine_ls_number_reflns 5361
_refine_ls_number_restraints 0
_refine_ls_restrained_S_all 0.720
_refine_ls_R_factor_all 0.0753
_refine_ls_R_factor_gt 0.0482
_refine_ls_shift/su_max 0.000
_refine_ls_shift/su_mean 0.000
_refine_ls_structure_factor_coef Fsqd
_refine_ls_weighting_details 'calc w=1/[\s^2^(Fo^2^)+(0.2000P)^2^+0.8821P] where P=(Fo^2^+2Fc^2^)/3'
_refine_ls_weighting_scheme calc
_refine_ls_wR_factor_gt 0.1577
_refine_ls_wR_factor_ref 0.2098
_reflns_number_gt 3616
_reflns_number_total 5361
_reflns_threshold_expression >2sigma(I)
_cod_data_source_file c1dt10573f.txt
_cod_data_source_block p21n
_cod_depositor_comments
;
The following automatic conversions were performed:
'_symmetry_cell_setting' value 'Monoclinic' changed to 'monoclinic'
according to '/home/saulius/struct/CIF-dictionaries/cif_core.dic'
dictionary named 'cif_core.dic' version 2.4.1 from 2010-06-29.

Automatic conversion script
Id: cif_fix_enum 1555 2011-01-17 13:19:09Z saulius 
;
_cod_original_sg_symbol_H-M P2(1)/n
_cod_database_code 7015964

loop_
_symmetry_equiv_pos_as_xyz
'x, y, z'
'-x+1/2, y+1/2, -z+1/2'
'-x, -y, -z'
'x-1/2, -y-1/2, z-1/2'

loop_
_atom_site_label
_atom_site_type_symbol
_atom_site_fract_x
_atom_site_fract_y
_atom_site_fract_z
_atom_site_U_iso_or_equiv
_atom_site_adp_type
_atom_site_occupancy
_atom_site_symmetry_multiplicity
_atom_site_calc_flag
_atom_site_refinement_flags
_atom_site_disorder_assembly
_atom_site_disorder_group
O1 O 0.88671(12) 0.03471(9) 0.58055(12) 0.0573(5) Uani 1 1 d . . .
C11 C 0.88205(15) 0.21198(12) 0.55847(13) 0.0370(5) Uani 1 1 d . . .
C17 C 1.06115(17) 0.20480(13) 0.66670(14) 0.0415(5) Uani 1 1 d . . .
H17 H 1.0634 0.2608 0.6633 0.050 Uiso 1 1 calc R . .
C14 C 1.05372(17) 0.04023(13) 0.67778(16) 0.0481(6) Uani 1 1 d . . .
H14 H 1.0505 -0.0157 0.6809 0.058 Uiso 1 1 calc R . .
C8 C 0.78871(16) 0.15559(12) 0.52179(14) 0.0386(5) Uani 1 1 d . . .
N1 N 0.93359(13) 0.25150(10) 0.48012(11) 0.0386(4) Uani 1 1 d . . .
C15 C 1.14311(17) 0.08123(13) 0.72510(14) 0.0433(5) Uani 1 1 d . . .
C12 C 0.96989(16) 0.16532(12) 0.61911(13) 0.0385(5) Uani 1 1 d . . .
N4 N 1.22592(17) 0.04115(12) 0.77907(15) 0.0556(6) Uani 1 1 d . . .
C16 C 1.14744(17) 0.16653(13) 0.71803(14) 0.0419(5) Uani 1 1 d . . .
C13 C 0.96885(17) 0.08252(13) 0.62575(15) 0.0435(5) Uani 1 1 d . . .
C9 C 0.79825(16) 0.07256(13) 0.52995(15) 0.0423(5) Uani 1 1 d . . .
C5 C 0.61200(16) 0.13584(13) 0.42501(14) 0.0413(5) Uani 1 1 d . . .
C10 C 0.71821(17) 0.02088(13) 0.48710(15) 0.0455(5) Uani 1 1 d . . .
H10 H 0.7265 -0.0345 0.4948 0.055 Uiso 1 1 calc R . .
C28 C 0.92549(17) 0.33333(13) 0.47906(14) 0.0424(5) Uani 1 1 d . . .
C7 C 0.69268(16) 0.18469(13) 0.46968(13) 0.0397(5) Uani 1 1 d . . .
H7 H 0.6829 0.2402 0.4650 0.048 Uiso 1 1 calc R . .
C22 C 0.84274(15) 0.28640(12) 0.60674(13) 0.0383(5) Uani 1 1 d . . .
N3 N 0.54771(16) 0.00153(12) 0.38570(14) 0.0505(5) Uani 1 1 d . . .
C4 C 0.62548(16) 0.05119(13) 0.43263(14) 0.0413(5) Uani 1 1 d . . .
O2 O 0.95388(16) 0.37821(10) 0.41927(12) 0.0648(5) Uani 1 1 d . . .
C18 C 1.24460(19) 0.21278(14) 0.76473(17) 0.0538(6) Uani 1 1 d . . .
H18A H 1.3115 0.2000 0.7365 0.081 Uiso 1 1 calc R . .
H18B H 1.2549 0.1985 0.8288 0.081 Uiso 1 1 calc R . .
H18C H 1.2297 0.2695 0.7589 0.081 Uiso 1 1 calc R . .
C6 C 0.51260(18) 0.17053(15) 0.36691(16) 0.0528(6) Uani 1 1 d . . .
H6A H 0.5191 0.2282 0.3654 0.079 Uiso 1 1 calc R . .
H6B H 0.4448 0.1559 0.3928 0.079 Uiso 1 1 calc R . .
H6C H 0.5105 0.1496 0.3054 0.079 Uiso 1 1 calc R . .
N2 N 1.17280(16) 0.23246(13) 0.41455(14) 0.0572(5) Uani 1 1 d . . .
C27 C 0.87170(17) 0.35553(12) 0.56241(14) 0.0424(5) Uani 1 1 d . . .
C2 C 0.55631(19) -0.08523(14) 0.38618(16) 0.0500(6) Uani 1 1 d . . .
H2A H 0.5514 -0.1052 0.4481 0.060 Uiso 1 1 calc R . .
H2B H 0.6287 -0.1011 0.3674 0.060 Uiso 1 1 calc R . .
C23 C 0.78955(17) 0.29116(14) 0.68623(15) 0.0482(5) Uani 1 1 d . . .
H23 H 0.7696 0.2448 0.7166 0.058 Uiso 1 1 calc R . .
C24 C 0.7669(2) 0.36686(17) 0.71931(17) 0.0586(7) Uani 1 1 d . . .
H24 H 0.7302 0.3712 0.7723 0.070 Uiso 1 1 calc R . .
C29 C 0.97093(18) 0.20557(14) 0.40461(15) 0.0492(6) Uani 1 1 d . . .
H29A H 0.9689 0.2403 0.3510 0.059 Uiso 1 1 calc R . .
H29B H 0.9182 0.1619 0.3898 0.059 Uiso 1 1 calc R . .
C26 C 0.8504(2) 0.43179(14) 0.59610(17) 0.0560(6) Uani 1 1 d . . .
H26 H 0.8712 0.4781 0.5662 0.067 Uiso 1 1 calc R . .
C32 C 1.3349(2) 0.30360(16) 0.4785(2) 0.0625(7) Uani 1 1 d . . .
C31 C 1.2427(2) 0.24534(16) 0.48220(18) 0.0595(6) Uani 1 1 d . . .
H31 H 1.2364 0.2173 0.5366 0.071 Uiso 1 1 calc R . .
C30 C 1.08833(19) 0.17007(15) 0.42291(18) 0.0574(6) Uani 1 1 d . . .
H30A H 1.0980 0.1472 0.4844 0.069 Uiso 1 1 calc R . .
H30B H 1.0978 0.1272 0.3791 0.069 Uiso 1 1 calc R . .
C20 C 1.2291(2) -0.04494(14) 0.79138(18) 0.0578(6) Uani 1 1 d . . .
H20A H 1.2372 -0.0709 0.7328 0.069 Uiso 1 1 calc R . .
H20B H 1.1591 -0.0630 0.8126 0.069 Uiso 1 1 calc R . .
C25 C 0.7972(2) 0.43634(16) 0.67569(18) 0.0615(7) Uani 1 1 d . . .
H25 H 0.7817 0.4865 0.7001 0.074 Uiso 1 1 calc R . .
C1 C 0.4635(2) -0.12199(17) 0.32141(19) 0.0652(7) Uani 1 1 d . . .
H1A H 0.3919 -0.1046 0.3386 0.098 Uiso 1 1 calc R . .
H1B H 0.4681 -0.1797 0.3250 0.098 Uiso 1 1 calc R . .
H1C H 0.4714 -0.1050 0.2595 0.098 Uiso 1 1 calc R . .
N5 N 1.4134(2) 0.30019(17) 0.55002(19) 0.0877(8) Uani 1 1 d . . .
C33 C 1.3406(2) 0.35555(17) 0.4040(2) 0.0741(8) Uani 1 1 d . . .
H33 H 1.2823 0.3581 0.3568 0.089 Uiso 1 1 calc R . .
C21 C 1.3247(3) -0.06870(17) 0.8596(2) 0.0829(10) Uani 1 1 d . . .
H21A H 1.3942 -0.0521 0.8377 0.124 Uiso 1 1 calc R . .
H21B H 1.3248 -0.1262 0.8674 0.124 Uiso 1 1 calc R . .
H21C H 1.3167 -0.0431 0.9175 0.124 Uiso 1 1 calc R . .
C36 C 1.5038(3) 0.3483(3) 0.5456(3) 0.1098(14) Uani 1 1 d . . .
H36 H 1.5601 0.3470 0.5944 0.132 Uiso 1 1 calc R . .
C34 C 1.4350(3) 0.4029(2) 0.4024(3) 0.0973(11) Uani 1 1 d . . .
H34 H 1.4420 0.4374 0.3530 0.117 Uiso 1 1 calc R . .
C35 C 1.5175(3) 0.3991(2) 0.4730(4) 0.1078(14) Uani 1 1 d . . .
H35 H 1.5821 0.4303 0.4725 0.129 Uiso 1 1 calc R . .
H4' H 1.277(2) 0.0695(18) 0.8034(19) 0.076(9) Uiso 1 1 d . . .
H3' H 0.495(2) 0.0237(19) 0.355(2) 0.080(10) Uiso 1 1 d . . .

loop_
_atom_site_aniso_label
_atom_site_aniso_U_11
_atom_site_aniso_U_22
_atom_site_aniso_U_33
_atom_site_aniso_U_23
_atom_site_aniso_U_13
_atom_site_aniso_U_12
O1 0.0442(9) 0.0333(9) 0.0876(12) 0.0005(8) -0.0258(8) -0.0007(6)
C11 0.0339(10) 0.0340(11) 0.0421(11) 0.0014(8) -0.0009(8) 0.0003(8)
C17 0.0414(11) 0.0325(11) 0.0490(12) -0.0015(9) -0.0036(9) 0.0011(8)
C14 0.0425(12) 0.0338(12) 0.0649(14) 0.0025(10) -0.0099(10) 0.0041(9)
C8 0.0325(10) 0.0364(11) 0.0460(11) -0.0005(9) -0.0001(8) 0.0002(8)
N1 0.0352(9) 0.0362(10) 0.0437(9) -0.0010(7) 0.0000(7) 0.0013(7)
C15 0.0400(11) 0.0392(12) 0.0488(12) 0.0006(9) -0.0047(9) 0.0073(9)
C12 0.0332(10) 0.0351(11) 0.0458(11) -0.0005(9) -0.0033(8) 0.0017(8)
N4 0.0481(11) 0.0392(11) 0.0739(14) 0.0021(9) -0.0213(10) 0.0050(9)
C16 0.0388(11) 0.0404(12) 0.0446(11) -0.0043(9) -0.0048(9) 0.0047(9)
C13 0.0362(11) 0.0356(12) 0.0563(13) -0.0010(9) -0.0072(9) -0.0017(8)
C9 0.0336(10) 0.0379(12) 0.0535(12) 0.0034(9) -0.0049(9) 0.0031(8)
C5 0.0332(10) 0.0469(13) 0.0431(11) 0.0016(9) 0.0007(8) 0.0006(8)
C10 0.0392(11) 0.0370(12) 0.0581(13) 0.0000(10) -0.0048(10) -0.0022(9)
C28 0.0439(11) 0.0365(12) 0.0450(11) 0.0018(9) -0.0040(9) -0.0033(9)
C7 0.0356(10) 0.0377(11) 0.0456(11) 0.0019(9) 0.0023(9) 0.0027(8)
C22 0.0295(9) 0.0389(11) 0.0447(11) -0.0010(8) -0.0044(8) 0.0024(8)
N3 0.0420(10) 0.0463(12) 0.0600(12) -0.0036(9) -0.0099(9) -0.0053(8)
C4 0.0333(10) 0.0447(12) 0.0454(11) -0.0021(9) 0.0018(8) -0.0041(8)
O2 0.0884(13) 0.0477(10) 0.0596(10) 0.0114(8) 0.0131(9) -0.0085(9)
C18 0.0496(13) 0.0441(14) 0.0634(14) -0.0078(11) -0.0156(11) 0.0032(10)
C6 0.0420(12) 0.0544(15) 0.0593(14) 0.0049(11) -0.0077(10) 0.0019(10)
N2 0.0433(11) 0.0581(13) 0.0710(13) -0.0052(10) 0.0098(10) 0.0007(9)
C27 0.0427(11) 0.0363(11) 0.0462(11) 0.0017(9) -0.0052(9) 0.0042(8)
C2 0.0476(12) 0.0481(14) 0.0542(13) -0.0048(10) 0.0044(10) -0.0083(10)
C23 0.0398(11) 0.0538(14) 0.0503(12) 0.0014(10) 0.0009(10) 0.0013(9)
C24 0.0487(13) 0.0752(19) 0.0515(13) -0.0112(12) 0.0029(10) 0.0139(12)
C29 0.0430(12) 0.0525(14) 0.0525(13) -0.0127(10) 0.0061(10) -0.0071(10)
C26 0.0639(15) 0.0370(13) 0.0645(15) -0.0015(11) -0.0058(12) 0.0079(10)
C32 0.0470(13) 0.0583(16) 0.0816(18) -0.0152(14) 0.0044(13) 0.0069(11)
C31 0.0503(14) 0.0620(16) 0.0664(15) -0.0019(13) 0.0078(12) 0.0083(11)
C30 0.0483(13) 0.0471(14) 0.0792(17) -0.0082(12) 0.0182(12) 0.0018(10)
C20 0.0563(14) 0.0424(14) 0.0713(16) 0.0032(11) -0.0108(12) 0.0082(10)
C25 0.0673(16) 0.0518(15) 0.0634(15) -0.0154(12) -0.0039(13) 0.0186(12)
C1 0.0612(15) 0.0601(17) 0.0722(17) -0.0162(13) -0.0036(13) -0.0142(12)
N5 0.0651(15) 0.091(2) 0.1013(19) -0.0156(15) -0.0181(14) 0.0058(14)
C33 0.0624(17) 0.0583(17) 0.101(2) -0.0106(16) 0.0033(15) -0.0019(13)
C21 0.088(2) 0.0526(17) 0.099(2) 0.0043(15) -0.0373(17) 0.0178(14)
C36 0.061(2) 0.096(3) 0.163(4) -0.040(3) -0.036(2) 0.0065(19)
C34 0.081(2) 0.061(2) 0.153(3) -0.001(2) 0.025(2) -0.0096(16)
C35 0.061(2) 0.066(2) 0.196(5) -0.021(3) 0.011(3) -0.0067(16)

loop_
_atom_type_symbol
_atom_type_description
_atom_type_scat_dispersion_real
_atom_type_scat_dispersion_imag
_atom_type_scat_source
C C 0.0033 0.0016 'International Tables Vol C Tables 4.2.6.8 and 6.1.1.4'
H H 0.0000 0.0000 'International Tables Vol C Tables 4.2.6.8 and 6.1.1.4'
N N 0.0061 0.0033 'International Tables Vol C Tables 4.2.6.8 and 6.1.1.4'
O O 0.0106 0.0060 'International Tables Vol C Tables 4.2.6.8 and 6.1.1.4'

loop_
_geom_angle_atom_site_label_1
_geom_angle_atom_site_label_2
_geom_angle_atom_site_label_3
_geom_angle
_geom_angle_site_symmetry_1
_geom_angle_site_symmetry_3
_geom_angle_publ_flag
C13 O1 C9 117.76(17) . . ?
N1 C11 C8 110.19(15) . . ?
N1 C11 C12 110.68(15) . . ?
C8 C11 C12 109.52(16) . . ?
N1 C11 C22 99.71(15) . . ?
C8 C11 C22 114.48(16) . . ?
C12 C11 C22 111.90(16) . . ?
C16 C17 C12 124.3(2) . . ?
C16 C17 H17 117.9 . . ?
C12 C17 H17 117.9 . . ?
C15 C14 C13 120.4(2) . . ?
C15 C14 H14 119.8 . . ?
C13 C14 H14 119.8 . . ?
C9 C8 C7 116.48(18) . . ?
C9 C8 C11 122.19(17) . . ?
C7 C8 C11 121.04(18) . . ?
C28 N1 C29 122.93(17) . . ?
C28 N1 C11 114.15(16) . . ?
C29 N1 C11 122.13(17) . . ?
N4 C15 C14 121.5(2) . . ?
N4 C15 C16 119.63(18) . . ?
C14 C15 C16 118.89(18) . . ?
C13 C12 C17 116.42(18) . . ?
C13 C12 C11 122.66(17) . . ?
C17 C12 C11 120.78(18) . . ?
C15 N4 C20 124.1(2) . . ?
C15 N4 H4' 116(2) . . ?
C20 N4 H4' 120(2) . . ?
C17 C16 C15 118.09(18) . . ?
C17 C16 C18 121.27(19) . . ?
C15 C16 C18 120.64(18) . . ?
C12 C13 O1 123.47(18) . . ?
C12 C13 C14 121.94(18) . . ?
O1 C13 C14 114.58(19) . . ?
O1 C9 C8 123.41(18) . . ?
O1 C9 C10 114.69(18) . . ?
C8 C9 C10 121.91(18) . . ?
C7 C5 C4 118.60(18) . . ?
C7 C5 C6 121.3(2) . . ?
C4 C5 C6 120.07(18) . . ?
C9 C10 C4 120.6(2) . . ?
C9 C10 H10 119.7 . . ?
C4 C10 H10 119.7 . . ?
O2 C28 N1 126.3(2) . . ?
O2 C28 C27 127.7(2) . . ?
N1 C28 C27 105.98(17) . . ?
C5 C7 C8 123.6(2) . . ?
C5 C7 H7 118.2 . . ?
C8 C7 H7 118.2 . . ?
C27 C22 C23 120.41(19) . . ?
C27 C22 C11 110.72(17) . . ?
C23 C22 C11 128.81(19) . . ?
C4 N3 C2 123.48(19) . . ?
C4 N3 H3' 117(2) . . ?
C2 N3 H3' 120(2) . . ?
N3 C4 C10 121.9(2) . . ?
N3 C4 C5 119.31(18) . . ?
C10 C4 C5 118.74(18) . . ?
C16 C18 H18A 109.5 . . ?
C16 C18 H18B 109.5 . . ?
H18A C18 H18B 109.5 . . ?
C16 C18 H18C 109.5 . . ?
H18A C18 H18C 109.5 . . ?
H18B C18 H18C 109.5 . . ?
C5 C6 H6A 109.5 . . ?
C5 C6 H6B 109.5 . . ?
H6A C6 H6B 109.5 . . ?
C5 C6 H6C 109.5 . . ?
H6A C6 H6C 109.5 . . ?
H6B C6 H6C 109.5 . . ?
C31 N2 C30 118.0(2) . . ?
C22 C27 C26 121.8(2) . . ?
C22 C27 C28 109.28(18) . . ?
C26 C27 C28 128.9(2) . . ?
N3 C2 C1 110.6(2) . . ?
N3 C2 H2A 109.5 . . ?
C1 C2 H2A 109.5 . . ?
N3 C2 H2B 109.5 . . ?
C1 C2 H2B 109.5 . . ?
H2A C2 H2B 108.1 . . ?
C22 C23 C24 118.0(2) . . ?
C22 C23 H23 121.0 . . ?
C24 C23 H23 121.0 . . ?
C25 C24 C23 121.8(2) . . ?
C25 C24 H24 119.1 . . ?
C23 C24 H24 119.1 . . ?
N1 C29 C30 114.88(18) . . ?
N1 C29 H29A 108.5 . . ?
C30 C29 H29A 108.5 . . ?
N1 C29 H29B 108.5 . . ?
C30 C29 H29B 108.5 . . ?
H29A C29 H29B 107.5 . . ?
C25 C26 C27 117.6(2) . . ?
C25 C26 H26 121.2 . . ?
C27 C26 H26 121.2 . . ?
N5 C32 C33 123.4(3) . . ?
N5 C32 C31 114.5(3) . . ?
C33 C32 C31 122.0(3) . . ?
N2 C31 C32 121.9(3) . . ?
N2 C31 H31 119.0 . . ?
C32 C31 H31 119.0 . . ?
N2 C30 C29 110.2(2) . . ?
N2 C30 H30A 109.6 . . ?
C29 C30 H30A 109.6 . . ?
N2 C30 H30B 109.6 . . ?
C29 C30 H30B 109.6 . . ?
H30A C30 H30B 108.1 . . ?
N4 C20 C21 110.8(2) . . ?
N4 C20 H20A 109.5 . . ?
C21 C20 H20A 109.5 . . ?
N4 C20 H20B 109.5 . . ?
C21 C20 H20B 109.5 . . ?
H20A C20 H20B 108.1 . . ?
C26 C25 C24 120.4(2) . . ?
C26 C25 H25 119.8 . . ?
C24 C25 H25 119.8 . . ?
C2 C1 H1A 109.5 . . ?
C2 C1 H1B 109.5 . . ?
H1A C1 H1B 109.5 . . ?
C2 C1 H1C 109.5 . . ?
H1A C1 H1C 109.5 . . ?
H1B C1 H1C 109.5 . . ?
C32 N5 C36 116.2(3) . . ?
C34 C33 C32 118.1(3) . . ?
C34 C33 H33 120.9 . . ?
C32 C33 H33 120.9 . . ?
C20 C21 H21A 109.5 . . ?
C20 C21 H21B 109.5 . . ?
H21A C21 H21B 109.5 . . ?
C20 C21 H21C 109.5 . . ?
H21A C21 H21C 109.5 . . ?
H21B C21 H21C 109.5 . . ?
N5 C36 C35 123.9(3) . . ?
N5 C36 H36 118.1 . . ?
C35 C36 H36 118.1 . . ?
C35 C34 C33 119.7(4) . . ?
C35 C34 H34 120.2 . . ?
C33 C34 H34 120.2 . . ?
C34 C35 C36 118.7(3) . . ?
C34 C35 H35 120.7 . . ?
C36 C35 H35 120.7 . . ?

loop_
_geom_bond_atom_site_label_1
_geom_bond_atom_site_label_2
_geom_bond_distance
_geom_bond_site_symmetry_2
_geom_bond_publ_flag
O1 C13 1.378(2) . ?
O1 C9 1.378(2) . ?
C11 N1 1.503(3) . ?
C11 C8 1.512(3) . ?
C11 C12 1.516(3) . ?
C11 C22 1.519(3) . ?
C17 C16 1.368(3) . ?
C17 C12 1.396(3) . ?
C17 H17 0.9300 . ?
C14 C15 1.390(3) . ?
C14 C13 1.394(3) . ?
C14 H14 0.9300 . ?
C8 C9 1.386(3) . ?
C8 C7 1.398(3) . ?
N1 C28 1.360(3) . ?
N1 C29 1.447(3) . ?
C15 N4 1.373(3) . ?
C15 C16 1.420(3) . ?
C12 C13 1.377(3) . ?
N4 C20 1.439(3) . ?
N4 H4' 0.83(3) . ?
C16 C18 1.497(3) . ?
C9 C10 1.386(3) . ?
C5 C7 1.373(3) . ?
C5 C4 1.416(3) . ?
C5 C6 1.503(3) . ?
C10 C4 1.391(3) . ?
C10 H10 0.9300 . ?
C28 O2 1.221(3) . ?
C28 C27 1.479(3) . ?
C7 H7 0.9300 . ?
C22 C27 1.378(3) . ?
C22 C23 1.381(3) . ?
N3 C4 1.372(3) . ?
N3 C2 1.442(3) . ?
N3 H3' 0.83(3) . ?
C18 H18A 0.9600 . ?
C18 H18B 0.9600 . ?
C18 H18C 0.9600 . ?
C6 H6A 0.9600 . ?
C6 H6B 0.9600 . ?
C6 H6C 0.9600 . ?
N2 C31 1.246(3) . ?
N2 C30 1.460(3) . ?
C27 C26 1.390(3) . ?
C2 C1 1.512(3) . ?
C2 H2A 0.9700 . ?
C2 H2B 0.9700 . ?
C23 C24 1.382(3) . ?
C23 H23 0.9300 . ?
C24 C25 1.382(4) . ?
C24 H24 0.9300 . ?
C29 C30 1.521(3) . ?
C29 H29A 0.9700 . ?
C29 H29B 0.9700 . ?
C26 C25 1.382(4) . ?
C26 H26 0.9300 . ?
C32 N5 1.332(4) . ?
C32 C33 1.394(4) . ?
C32 C31 1.471(4) . ?
C31 H31 0.9300 . ?
C30 H30A 0.9700 . ?
C30 H30B 0.9700 . ?
C20 C21 1.490(3) . ?
C20 H20A 0.9700 . ?
C20 H20B 0.9700 . ?
C25 H25 0.9300 . ?
C1 H1A 0.9600 . ?
C1 H1B 0.9600 . ?
C1 H1C 0.9600 . ?
N5 C36 1.351(5) . ?
C33 C34 1.378(4) . ?
C33 H33 0.9300 . ?
C21 H21A 0.9600 . ?
C21 H21B 0.9600 . ?
C21 H21C 0.9600 . ?
C36 C35 1.376(6) . ?
C36 H36 0.9300 . ?
C34 C35 1.354(6) . ?
C34 H34 0.9300 . ?
C35 H35 0.9300 . ?

loop_
_geom_torsion_atom_site_label_1
_geom_torsion_atom_site_label_2
_geom_torsion_atom_site_label_3
_geom_torsion_atom_site_label_4
_geom_torsion
_geom_torsion_site_symmetry_1
_geom_torsion_site_symmetry_2
_geom_torsion_site_symmetry_3
_geom_torsion_site_symmetry_4
_geom_torsion_publ_flag
N1 C11 C8 C9 110.5(2) . . . . ?
C12 C11 C8 C9 -11.5(3) . . . . ?
C22 C11 C8 C9 -138.1(2) . . . . ?
N1 C11 C8 C7 -63.0(2) . . . . ?
C12 C11 C8 C7 174.98(17) . . . . ?
C22 C11 C8 C7 48.4(3) . . . . ?
C8 C11 N1 C28 119.56(17) . . . . ?
C12 C11 N1 C28 -119.14(18) . . . . ?
C22 C11 N1 C28 -1.17(19) . . . . ?
C8 C11 N1 C29 -50.6(2) . . . . ?
C12 C11 N1 C29 70.7(2) . . . . ?
C22 C11 N1 C29 -171.28(16) . . . . ?
C13 C14 C15 N4 178.0(2) . . . . ?
C13 C14 C15 C16 -1.2(3) . . . . ?
C16 C17 C12 C13 0.2(3) . . . . ?
C16 C17 C12 C11 -175.71(19) . . . . ?
N1 C11 C12 C13 -112.8(2) . . . . ?
C8 C11 C12 C13 8.9(3) . . . . ?
C22 C11 C12 C13 137.0(2) . . . . ?
N1 C11 C12 C17 62.8(2) . . . . ?
C8 C11 C12 C17 -175.47(18) . . . . ?
C22 C11 C12 C17 -47.4(2) . . . . ?
C14 C15 N4 C20 0.5(4) . . . . ?
C16 C15 N4 C20 179.6(2) . . . . ?
C12 C17 C16 C15 -1.4(3) . . . . ?
C12 C17 C16 C18 178.0(2) . . . . ?
N4 C15 C16 C17 -177.4(2) . . . . ?
C14 C15 C16 C17 1.8(3) . . . . ?
N4 C15 C16 C18 3.3(3) . . . . ?
C14 C15 C16 C18 -177.5(2) . . . . ?
C17 C12 C13 O1 -177.9(2) . . . . ?
C11 C12 C13 O1 -2.1(3) . . . . ?
C17 C12 C13 C14 0.5(3) . . . . ?
C11 C12 C13 C14 176.3(2) . . . . ?
C9 O1 C13 C12 -3.4(3) . . . . ?
C9 O1 C13 C14 178.09(19) . . . . ?
C15 C14 C13 C12 0.0(4) . . . . ?
C15 C14 C13 O1 178.5(2) . . . . ?
C13 O1 C9 C8 0.6(3) . . . . ?
C13 O1 C9 C10 -179.38(19) . . . . ?
C7 C8 C9 O1 -178.61(19) . . . . ?
C11 C8 C9 O1 7.6(3) . . . . ?
C7 C8 C9 C10 1.4(3) . . . . ?
C11 C8 C9 C10 -172.40(19) . . . . ?
O1 C9 C10 C4 -178.94(19) . . . . ?
C8 C9 C10 C4 1.0(3) . . . . ?
C29 N1 C28 O2 -4.6(3) . . . . ?
C11 N1 C28 O2 -174.7(2) . . . . ?
C29 N1 C28 C27 173.18(17) . . . . ?
C11 N1 C28 C27 3.2(2) . . . . ?
C4 C5 C7 C8 0.8(3) . . . . ?
C6 C5 C7 C8 -177.62(19) . . . . ?
C9 C8 C7 C5 -2.3(3) . . . . ?
C11 C8 C7 C5 171.56(18) . . . . ?
N1 C11 C22 C27 -1.50(19) . . . . ?
C8 C11 C22 C27 -119.06(19) . . . . ?
C12 C11 C22 C27 115.57(18) . . . . ?
N1 C11 C22 C23 -178.67(19) . . . . ?
C8 C11 C22 C23 63.8(3) . . . . ?
C12 C11 C22 C23 -61.6(3) . . . . ?
C2 N3 C4 C10 -1.9(3) . . . . ?
C2 N3 C4 C5 177.5(2) . . . . ?
C9 C10 C4 N3 176.8(2) . . . . ?
C9 C10 C4 C5 -2.6(3) . . . . ?
C7 C5 C4 N3 -177.65(19) . . . . ?
C6 C5 C4 N3 0.7(3) . . . . ?
C7 C5 C4 C10 1.8(3) . . . . ?
C6 C5 C4 C10 -179.85(19) . . . . ?
C23 C22 C27 C26 1.0(3) . . . . ?
C11 C22 C27 C26 -176.49(18) . . . . ?
C23 C22 C27 C28 -179.12(17) . . . . ?
C11 C22 C27 C28 3.4(2) . . . . ?
O2 C28 C27 C22 173.7(2) . . . . ?
N1 C28 C27 C22 -4.0(2) . . . . ?
O2 C28 C27 C26 -6.4(4) . . . . ?
N1 C28 C27 C26 175.9(2) . . . . ?
C4 N3 C2 C1 -175.0(2) . . . . ?
C27 C22 C23 C24 -0.1(3) . . . . ?
C11 C22 C23 C24 176.85(19) . . . . ?
C22 C23 C24 C25 -0.8(3) . . . . ?
C28 N1 C29 C30 107.0(2) . . . . ?
C11 N1 C29 C30 -83.8(2) . . . . ?
C22 C27 C26 C25 -0.9(3) . . . . ?
C28 C27 C26 C25 179.2(2) . . . . ?
C30 N2 C31 C32 176.4(2) . . . . ?
N5 C32 C31 N2 -168.6(2) . . . . ?
C33 C32 C31 N2 9.0(4) . . . . ?
C31 N2 C30 C29 122.4(2) . . . . ?
N1 C29 C30 N2 -77.4(3) . . . . ?
C15 N4 C20 C21 -175.6(2) . . . . ?
C27 C26 C25 C24 0.0(3) . . . . ?
C23 C24 C25 C26 0.9(4) . . . . ?
C33 C32 N5 C36 -2.7(4) . . . . ?
C31 C32 N5 C36 174.9(3) . . . . ?
N5 C32 C33 C34 3.3(4) . . . . ?
C31 C32 C33 C34 -174.2(3) . . . . ?
C32 N5 C36 C35 0.3(5) . . . . ?
C32 C33 C34 C35 -1.4(5) . . . . ?
C33 C34 C35 C36 -0.8(6) . . . . ?
N5 C36 C35 C34 1.4(6) . . . . ?

loop_
_cod_related_entry_id
_cod_related_entry_database
_cod_related_entry_code
1 ChemSpider 30652826
